data_2005370
loop_
_publ_author_name
'Beck, H.'
'Egert, E.'

_publ_section_title
;
 A Dihydrooxazinone
;
_journal_issue 9
_journal_name_full 'Acta Crystallographica Section C'
_journal_page_first 2253
_journal_page_last 2254
_journal_paper_doi 10.1107/S0108270196003873
_journal_volume 52
_journal_year 1996
_chemical_formula_sum 'C16 H25 N O4'
_chemical_formula_weight 295.4
_space_group_IT_number 2
_symmetry_cell_setting triclinic
_symmetry_space_group_name_Hall '-P 1'
_symmetry_space_group_name_H-M 'P -1'
_atom_type_scat_source IntTabIV
_cell_angle_alpha 100.69(1)
_cell_angle_beta 94.99(2)
_cell_angle_gamma 103.29(1)
_cell_formula_units_Z 2
_cell_length_a 6.806(1)
_cell_length_b 8.166(1)
_cell_length_c 15.568(2)
_cell_measurement_reflns_used 50
_cell_measurement_temperature 293
_cell_measurement_theta_max 12.5
_cell_measurement_theta_min 10
_cell_volume 819.8(2)
_computing_cell_refinement 'Profile fitting'
_computing_data_collection 'Profile fitting (Clegg, 1981)'
_computing_data_reduction 'SHELXTL (Sheldrick, 1983)'
_computing_molecular_graphics 'XP SHELXTL'
_computing_publication_material SHELXTL
_computing_structure_refinement 'SHELXTL using blocked-cascade least squares'
_computing_structure_solution 'SHELXTL using direct methods'
_diffrn_measurement_device 'Stoe-Siemens four-circle'
_diffrn_measurement_method '\w/2\q scans'
_diffrn_radiation_type MoK\a
_diffrn_radiation_wavelength 0.71073
_diffrn_reflns_av_R_equivalents 0.025
_diffrn_reflns_limit_h_max 7
_diffrn_reflns_limit_h_min -8
_diffrn_reflns_limit_k_max 9
_diffrn_reflns_limit_k_min -9
_diffrn_reflns_limit_l_max 18
_diffrn_reflns_limit_l_min -4
_diffrn_reflns_number 3763
_diffrn_reflns_theta_max 25
_diffrn_standards_decay_% none
_diffrn_standards_interval_count 100
_diffrn_standards_number 3
_exptl_absorpt_coefficient_mu 0.08
_exptl_absorpt_correction_type none
_exptl_crystal_colour colourless
_exptl_crystal_density_diffrn 1.197
_exptl_crystal_density_method none
_exptl_crystal_description block
_exptl_crystal_size_max 0.6
_exptl_crystal_size_mid 0.4
_exptl_crystal_size_min 0.1
_refine_diff_density_max 0.20
_refine_diff_density_min -0.18
_refine_ls_extinction_method none
_refine_ls_goodness_of_fit_obs 1.58
_refine_ls_hydrogen_treatment 'H atoms riding, C-H 0.96\%A'
_refine_ls_number_parameters 206
_refine_ls_number_reflns 1941
_refine_ls_R_factor_obs 0.067
_refine_ls_shift/esd_max 0.008
_refine_ls_structure_factor_coef F
_refine_ls_weighting_details 'w = 1/[\s^2^(F)+0.0003F^2^]'
_refine_ls_weighting_scheme calc
_refine_ls_wR_factor_obs 0.057
_reflns_number_observed 1947
_reflns_number_total 2882
_reflns_observed_criterion F>3\s(F)
_cod_data_source_file jz1117.cif
_cod_data_source_block jz1117a
_cod_depositor_comments
;
The following automatic conversions were performed:

'_refine_ls_weighting_scheme' value ' 1/[\s^2^(F)+0.0003F^2^]' was
changed to 'calc'. New tag '_refine_ls_weighting_details' was
created. The value of the new tag was set to 'w =
1/[\s^2^(F)+0.0003F^2^]'.

Automatic conversion script
Id: cif_fix_values 3143 2015-03-26 13:38:13Z robertas 
;
_cod_original_cell_volume 819.8
_cod_database_code 2005370

loop_
_symmetry_equiv_pos_as_xyz
x,y,z
-x,-y,-z

loop_
_atom_site_label
_atom_site_fract_x
_atom_site_fract_y
_atom_site_fract_z
_atom_site_U_iso_or_equiv
O(1) .7960(2) .8109(2) .7747(1) .064(1)
C(2) .6957(4) .9153(3) .7439(2) .056(1)
C(3) .4657(4) .8623(3) .7239(2) .050(1)
N(4) .3689(3) .6942(2) .7397(1) .047(1)
C(5) .4747(4) .6086(3) .7731(2) .044(1)
C(6) .7004(4) .6564(3) .8023(2) .049(1)
O(2) .7968(3) 1.0483(2) .7317(1) .089(1)
C(31) .3859(4) .9994(3) .7819(2) .069(1)
O(5) .3907(3) .4502(2) .7867(1) .055(1)
C(51) .1792(4) .3774(3) .7530(2) .066(1)
C(61) .7673(4) .6789(3) .9021(2) .055(1)
C(62) .6516(5) .7914(4) .9551(2) .083(1)
C(63) .9962(4) .7644(4) .9226(2) .078(1)
C(64) .7302(5) .5020(4) .9269(2) .082(1)
C(1') .4108(3) .8588(3) .6247(2) .049(1)
C(2') .5015(4) .7292(3) .5680(2) .058(1)
C(3') .4483(4) .7120(3) .4711(2) .059(1)
O(3') .5752(3) .7141(3) .4213(1) .085(1)
C(4') .2298(4) .6912(4) .4397(2) .075(1)
C(5') .1394(4) .8192(4) .4968(2) .074(1)
C(6') .1836(4) .8210(3) .5941(2) .063(1)
H(6) .7444 .5587 .7741 .059
H(31a) .4300 1.1103 .7677 .104
H(31b) .4380 1.0054 .8421 .104
H(31c) .2397 .9642 .7745 .104
H(51a) .1367 .2735 .7743 .100
H(51b) .1598 .3508 .6897 .100
H(51c) .0996 .4558 .7738 .100
H(62a) .5091 .7342 .9454 .125
H(62b) .6700 .9022 .9400 .125
H(62c) .7038 .8057 1.0160 .125
H(63a) 1.0206 .8790 .9120 .117
H(63b) 1.0729 .7003 .8870 .117
H(63c) 1.0375 .7696 .9838 .117
H(64a) .5860 .4513 .9184 .122
H(64b) .7838 .5137 .9875 .122
H(64c) .7951 .4294 .8896 .122
H(1') .4690 .9734 .6175 .059
H(2'a) .4524 .6186 .5821 .070
H(2'b) .6471 .7652 .5822 .070
H(4'a) .2173 .7083 .3803 .090
H(4'b) .1555 .5767 .4408 .090
H(5'a) -.0055 .7887 .4799 .089
H(5'b) .1962 .9323 .4871 .089
H(6'a) .1300 .9081 .6274 .076
H(6'b) .1181 .7105 .6046 .076

loop_
_geom_angle_atom_site_label_1
_geom_angle_atom_site_label_2
_geom_angle_atom_site_label_3
_geom_angle
_geom_angle_publ_flag
C(2) O(1) C(6) 124.5(2) yes
C(2) C(3) N(4) 115.4(2) yes
N(4) C(5) C(6) 128.5(2) yes
O(1) C(2) C(3) 120.2(2) yes
C(3) N(4) C(5) 120.0(2) yes
O(1) C(6) C(5) 110.3(2) yes
O(1) C(2) O(2) 116.9(2) no
N(4) C(3) C(31) 108.7(2) no
N(4) C(3) C(1') 107.8(2) no
N(4) C(5) O(5) 121.6(2) no
C(5) C(6) C(61) 116.0(2) no
C(6) C(61) C(62) 110.2(2) no
C(6) C(61) C(64) 109.8(2) no
C(3) C(1') C(6') 114.3(2) no
C(1') C(2') C(3') 113.8(2) no
C(2') C(3') C(4') 115.8(2) no
C(3') C(4') C(5') 112.1(2) no
C(1') C(6') C(5') 111.9(2) no
C(3) C(2) O(2) 122.9(3) no
C(2) C(3) C(31) 107.0(2) no
C(2) C(3) C(1') 107.0(2) no
C(31) C(3) C(1') 111.0(2) no
C(6) C(5) O(5) 109.9(2) no
O(1) C(6) C(61) 108.9(2) no
C(5) O(5) C(51) 116.7(2) no
C(6) C(61) C(63) 108.7(2) no
C(3) C(1') C(2') 110.3(2) no
C(2') C(1') C(6') 109.6(2) no
C(2') C(3') O(3') 122.0(2) no
O(3') C(3') C(4') 122.2(2) no
C(4') C(5') C(6') 112.2(3) no

loop_
_geom_bond_atom_site_label_1
_geom_bond_atom_site_label_2
_geom_bond_distance
_geom_bond_publ_flag
O(1) C(2) 1.336(3) yes
C(2) C(3) 1.513(3) yes
N(4) C(5) 1.256(3) yes
O(1) C(6) 1.439(3) yes
C(3) N(4) 1.455(3) yes
C(5) C(6) 1.502(3) yes
C(3) C(1') 1.550(3) no
C(6) C(61) 1.545(3) no
C(61) C(62) 1.520(4) no
C(61) C(64) 1.535(4) no
C(1') C(6') 1.520(3) no
C(3') O(3') 1.209(3) no
C(4') C(5') 1.519(4) no
C(2) O(2) 1.203(3) no
C(3) C(31) 1.534(4) no
C(5) O(5) 1.352(3) no
O(5) C(51) 1.435(3) no
C(61) C(63) 1.532(3) no
C(1') C(2') 1.526(4) no
C(2') C(3') 1.494(4) no
C(3') C(4') 1.485(5) no
C(5') C(6') 1.516(4) no

loop_
_geom_torsion_atom_site_label_1
_geom_torsion_atom_site_label_2
_geom_torsion_atom_site_label_3
_geom_torsion_atom_site_label_4
_geom_torsion
_geom_torsion_publ_flag
C(6) O(1) C(2) C(3) -8.7(3) yes
O(1) C(2) C(3) N(4) -.5(3) yes
C(3) N(4) C(5) C(6) .8(3) yes
C(2) O(1) C(6) C(5) 12.6(3) yes
C(2) C(3) N(4) C(5) 4.3(3) yes
N(4) C(5) C(6) O(1) -8.9(3) yes
